data_7033392
loop_
_publ_author_name
'Zhang, Hui-Jie'
'Fan, Rui-Qing'
'Wang, Xin-Ming'
'Wang, Ping'
'Wang, Yu-Lei'
'Yang, Yu-Lin'

_publ_section_title
;
 Preparation, characterization, and properties of PMMA-doped polymer film
 materials: a study on the effect of terbium ions on luminescence and
 lifetime enhancement.
;
_journal_issue 6
_journal_name_full 'Dalton transactions (Cambridge, England : 2003)'
_journal_page_first 2871
_journal_page_last 2879
_journal_paper_doi 10.1039/c4dt03348e
_journal_volume 44
_journal_year 2015
_chemical_formula_sum 'C10 H17 N4 O12 Tb3'
_chemical_formula_weight 862.04
_chemical_name_systematic
; 
 ? 
;
_space_group_IT_number 14
_symmetry_cell_setting monoclinic
_symmetry_space_group_name_Hall '-P 2ybc'
_symmetry_space_group_name_H-M 'P 1 21/c 1'
_atom_sites_solution_hydrogens geom
_atom_sites_solution_primary direct
_atom_sites_solution_secondary difmap
_audit_creation_method SHELXL-97
_audit_update_record
;
2014-11-26 deposited with the CCDC.
2014-12-10 downloaded from the CCDC.
;
_cell_angle_alpha 90.00
_cell_angle_beta 96.40(3)
_cell_angle_gamma 90.00
_cell_formula_units_Z 4
_cell_length_a 13.187(3)
_cell_length_b 10.817(2)
_cell_length_c 12.567(3)
_cell_measurement_reflns_used 4071
_cell_measurement_temperature 293(2)
_cell_measurement_theta_max 27.48
_cell_measurement_theta_min 3.03
_cell_volume 1781.4(7)
_computing_structure_refinement 'SHELXL-97 (Sheldrick, 1997)'
_computing_structure_solution 'SHELXS-97 (Sheldrick, 1990)'
_diffrn_ambient_temperature 293(2)
_diffrn_measured_fraction_theta_full 0.997
_diffrn_measured_fraction_theta_max 0.997
_diffrn_radiation_monochromator graphite
_diffrn_radiation_source 'fine-focus sealed tube'
_diffrn_radiation_type MoK\a
_diffrn_radiation_wavelength 0.71073
_diffrn_reflns_av_R_equivalents 0.0534
_diffrn_reflns_av_sigmaI/netI 0.0470
_diffrn_reflns_limit_h_max 17
_diffrn_reflns_limit_h_min -17
_diffrn_reflns_limit_k_max 13
_diffrn_reflns_limit_k_min -14
_diffrn_reflns_limit_l_max 16
_diffrn_reflns_limit_l_min -15
_diffrn_reflns_number 17042
_diffrn_reflns_theta_full 27.48
_diffrn_reflns_theta_max 27.48
_diffrn_reflns_theta_min 3.03
_exptl_absorpt_coefficient_mu 11.854
_exptl_absorpt_correction_T_max 0.2765
_exptl_absorpt_correction_T_min 0.1101
_exptl_absorpt_correction_type multi-scan
_exptl_crystal_colour colorless
_exptl_crystal_density_diffrn 3.214
_exptl_crystal_density_method 'not measured'
_exptl_crystal_description block
_exptl_crystal_F_000 1584
_exptl_crystal_preparation Luminescent
_exptl_crystal_size_max 0.33
_exptl_crystal_size_mid 0.33
_exptl_crystal_size_min 0.15
_refine_diff_density_max 1.855
_refine_diff_density_min -2.412
_refine_diff_density_rms 0.239
_refine_ls_extinction_method none
_refine_ls_goodness_of_fit_ref 1.063
_refine_ls_hydrogen_treatment mixed
_refine_ls_matrix_type full
_refine_ls_number_parameters 262
_refine_ls_number_reflns 4071
_refine_ls_number_restraints 0
_refine_ls_restrained_S_all 1.063
_refine_ls_R_factor_all 0.0415
_refine_ls_R_factor_gt 0.0324
_refine_ls_shift/su_max 0.001
_refine_ls_shift/su_mean 0.000
_refine_ls_structure_factor_coef Fsqd
_refine_ls_weighting_details 'calc w=1/[\s^2^(Fo^2^)+(0.0153P)^2^+11.5985P] where P=(Fo^2^+2Fc^2^)/3'
_refine_ls_weighting_scheme calc
_refine_ls_wR_factor_gt 0.0662
_refine_ls_wR_factor_ref 0.0696
_reflns_number_gt 3317
_reflns_number_total 4071
_reflns_threshold_expression >2sigma(I)
_cod_data_source_file c4dt03348e2.cif
_cod_data_source_block 1
_cod_depositor_comments
;
The following automatic conversions were performed:

'_symmetry_cell_setting' value 'Monoclinic' changed to 'monoclinic'
according to
/usr/data/users/saulius/crontab/automatic-downloads/rss-feeds/RSC/lib/dictionaries/cif_core.dic
dictionary named 'cif_core.dic' version 2.4.2 from 2011-04-26.

Automatic conversion script
Id: cif_fix_values 2935 2014-11-11 08:27:57Z andrius 

 Adding full bibliography for 7033392.cif.
;
_cod_original_cell_volume 1781.4(6)
_cod_original_sg_symbol_H-M 'P2(1)/c  '
_cod_database_code 7033392

loop_
_symmetry_equiv_pos_as_xyz
'x, y, z'
'-x, y+1/2, -z+1/2'
'-x, -y, -z'
'x, -y-1/2, z-1/2'

loop_
_atom_site_label
_atom_site_type_symbol
_atom_site_fract_x
_atom_site_fract_y
_atom_site_fract_z
_atom_site_U_iso_or_equiv
_atom_site_adp_type
_atom_site_occupancy
_atom_site_symmetry_multiplicity
_atom_site_calc_flag
_atom_site_refinement_flags
O1W O 0.1759(7) 0.6065(6) 0.1487(6) 0.061(2) Uani 1 1 d .
H1WA H 0.1182 0.6349 0.1229 0.092 Uiso 1 1 d R
H1WC H 0.2073 0.5788 0.0982 0.092 Uiso 1 1 d R
Tb1 Tb 0.43748(2) 0.07780(2) 0.61959(2) 0.00976(8) Uani 1 1 d .
Tb2 Tb 0.45141(2) -0.08622(2) 0.86673(2) 0.00965(8) Uani 1 1 d .
Tb3 Tb 0.44279(2) 0.25454(2) 0.36880(2) 0.00906(8) Uani 1 1 d .
O1 O 0.2791(4) 0.2329(4) 0.4216(4) 0.0248(12) Uani 1 1 d .
O2 O 0.2614(4) 0.1032(4) 0.5556(4) 0.0237(11) Uani 1 1 d .
O3 O 0.2830(4) -0.1419(4) 0.8828(4) 0.0276(12) Uani 1 1 d .
O4 O 0.2499(5) -0.3413(5) 0.9036(6) 0.0401(16) Uani 1 1 d .
O5 O 0.3514(4) 0.0780(3) 0.7755(3) 0.0112(9) Uani 1 1 d .
H5B H 0.3047 0.0810 0.8169 0.017 Uiso 1 1 d R
O6 O 0.5382(3) 0.2240(4) 0.5395(3) 0.0108(8) Uani 1 1 d .
H15 H 0.5580 0.2708 0.4916 0.016 Uiso 1 1 d R
O7 O 0.4192(4) 0.0701(3) 0.9893(3) 0.0122(9) Uani 1 1 d .
H7E H 0.3945 0.0034 1.0112 0.018 Uiso 1 1 d R
O8 O 0.5383(4) 0.0862(4) 0.7918(3) 0.0124(9) Uani 1 1 d .
H8B H 0.5943 0.1024 0.8296 0.019 Uiso 1 1 d R
O9 O 0.4170(4) -0.1321(3) 0.6759(3) 0.0115(9) Uani 1 1 d .
H9B H 0.4073 -0.2084 0.6619 0.017 Uiso 1 1 d R
O10 O 0.4114(4) 0.2945(4) 0.6872(3) 0.0131(9) Uani 1 1 d .
H14 H 0.4235 0.3495 0.7353 0.020 Uiso 1 1 d R
O11 O 0.4213(4) 0.0409(4) 0.4244(3) 0.0122(9) Uani 1 1 d .
H11A H 0.3640 0.0103 0.4002 0.018 Uiso 1 1 d R
N1 N 0.1491(5) 0.5873(5) 0.5310(5) 0.0204(12) Uani 1 1 d .
N2 N 0.1739(6) 0.3957(6) 0.5929(5) 0.0304(15) Uani 1 1 d .
N3 N 0.0811(5) 0.2878(5) 0.3907(5) 0.0216(13) Uani 1 1 d .
N4 N 0.0690(6) 0.4743(6) 0.3173(5) 0.0300(15) Uani 1 1 d .
C1 C 0.0982(6) 0.4116(6) 0.4058(5) 0.0210(14) Uani 1 1 d .
C2 C 0.0404(7) 0.2736(7) 0.2880(6) 0.0289(17) Uani 1 1 d .
H2B H 0.0219 0.1992 0.2541 0.035 Uiso 1 1 calc R
C3 C 0.0316(8) 0.3876(7) 0.2434(6) 0.035(2) Uani 1 1 d .
H3A H 0.0044 0.4045 0.1734 0.042 Uiso 1 1 calc R
C4 C 0.2033(7) 0.4796(8) 0.6729(6) 0.0338(19) Uani 1 1 d .
H4B H 0.2293 0.4588 0.7424 0.041 Uiso 1 1 calc R
C5 C 0.1890(7) 0.5962(7) 0.6360(6) 0.0285(17) Uani 1 1 d .
H5A H 0.2035 0.6687 0.6746 0.034 Uiso 1 1 calc R
C6 C 0.1417(6) 0.4629(6) 0.5074(5) 0.0218(15) Uani 1 1 d .
C7 C 0.1121(6) 0.1868(6) 0.4632(6) 0.0213(15) Uani 1 1 d .
H7B H 0.0826 0.1103 0.4337 0.026 Uiso 1 1 calc R
H7C H 0.0859 0.2012 0.5313 0.026 Uiso 1 1 calc R
C8 C 0.2269(5) 0.1736(5) 0.4815(5) 0.0138(13) Uani 1 1 d .
C9 C 0.1321(6) -0.1939(6) 0.9585(6) 0.0236(15) Uani 1 1 d .
H9A H 0.0798 -0.1735 0.9006 0.035 Uiso 1 1 calc R
H9C H 0.1081 -0.2635 0.9974 0.035 Uiso 1 1 calc R
C10 C 0.2301(7) -0.2304(7) 0.9118(6) 0.0263(16) Uani 1 1 d .

loop_
_atom_site_aniso_label
_atom_site_aniso_U_11
_atom_site_aniso_U_22
_atom_site_aniso_U_33
_atom_site_aniso_U_23
_atom_site_aniso_U_13
_atom_site_aniso_U_12
O1W 0.092(7) 0.045(4) 0.049(4) 0.008(3) 0.020(4) 0.028(4)
Tb1 0.01427(16) 0.00788(13) 0.00734(13) 0.00041(10) 0.00214(11) 0.00105(11)
Tb2 0.01542(17) 0.00671(12) 0.00693(12) 0.00037(10) 0.00179(11) 0.00058(11)
Tb3 0.01421(16) 0.00671(13) 0.00650(13) 0.00050(9) 0.00221(11) 0.00033(11)
O1 0.016(3) 0.017(2) 0.043(3) 0.006(2) 0.012(2) 0.002(2)
O2 0.020(3) 0.030(2) 0.021(2) 0.006(2) 0.000(2) 0.006(2)
O3 0.013(3) 0.029(2) 0.043(3) 0.016(2) 0.009(2) 0.000(2)
O4 0.032(4) 0.024(3) 0.067(4) -0.003(3) 0.017(3) -0.002(2)
O5 0.017(2) 0.0114(18) 0.0066(18) -0.0018(15) 0.0056(17) 0.0000(17)
O6 0.010(2) 0.0115(17) 0.0098(19) 0.0001(16) -0.0011(18) -0.0023(17)
O7 0.020(3) 0.0094(18) 0.0066(18) 0.0008(15) 0.0014(18) -0.0013(17)
O8 0.009(2) 0.0138(19) 0.014(2) -0.0007(17) 0.0011(18) -0.0017(17)
O9 0.017(3) 0.0064(17) 0.0119(19) -0.0016(15) 0.0032(19) 0.0031(16)
O10 0.017(3) 0.0138(19) 0.0088(19) 0.0001(16) 0.0026(18) -0.0042(18)
O11 0.010(2) 0.0100(17) 0.016(2) -0.0026(16) 0.0005(19) 0.0013(17)
N1 0.018(3) 0.019(3) 0.025(3) -0.003(2) 0.004(3) 0.001(2)
N2 0.038(4) 0.032(3) 0.022(3) 0.000(3) 0.004(3) 0.008(3)
N3 0.018(3) 0.020(3) 0.027(3) 0.001(2) 0.002(3) 0.002(2)
N4 0.038(5) 0.027(3) 0.024(3) 0.002(3) 0.000(3) 0.006(3)
C1 0.020(4) 0.023(3) 0.021(3) 0.000(3) 0.002(3) 0.006(3)
C2 0.029(5) 0.027(3) 0.029(4) -0.005(3) -0.004(4) -0.001(3)
C3 0.048(6) 0.031(4) 0.023(4) -0.001(3) -0.006(4) -0.001(4)
C4 0.033(5) 0.047(5) 0.021(4) -0.001(3) -0.001(4) 0.007(4)
C5 0.028(5) 0.033(4) 0.025(4) -0.008(3) 0.002(3) 0.000(3)
C6 0.023(4) 0.025(3) 0.019(3) 0.003(3) 0.004(3) 0.007(3)
C7 0.018(4) 0.018(3) 0.028(4) 0.005(3) 0.002(3) -0.002(3)
C8 0.012(3) 0.014(3) 0.016(3) -0.003(2) 0.004(3) -0.001(2)
C9 0.020(4) 0.023(3) 0.028(4) 0.003(3) 0.001(3) -0.003(3)
C10 0.025(4) 0.025(3) 0.028(4) 0.005(3) -0.001(3) -0.007(3)

loop_
_atom_type_symbol
_atom_type_description
_atom_type_scat_dispersion_real
_atom_type_scat_dispersion_imag
_atom_type_scat_source
C C 0.0033 0.0016 'International Tables Vol C Tables 4.2.6.8 and 6.1.1.4'
H H 0.0000 0.0000 'International Tables Vol C Tables 4.2.6.8 and 6.1.1.4'
N N 0.0061 0.0033 'International Tables Vol C Tables 4.2.6.8 and 6.1.1.4'
O O 0.0106 0.0060 'International Tables Vol C Tables 4.2.6.8 and 6.1.1.4'
Tb Tb -0.1723 4.1537 'International Tables Vol C Tables 4.2.6.8 and 6.1.1.4'

loop_
_geom_angle_atom_site_label_1
_geom_angle_atom_site_label_2
_geom_angle_atom_site_label_3
_geom_angle
_geom_angle_site_symmetry_1
_geom_angle_site_symmetry_3
O6 Tb1 O5 134.04(13) . .
O6 Tb1 O11 76.72(14) . 3_656
O5 Tb1 O11 130.71(14) . 3_656
O6 Tb1 O2 110.59(16) . .
O5 Tb1 O2 75.00(16) . .
O11 Tb1 O2 137.85(16) 3_656 .
O6 Tb1 O9 147.74(14) . .
O5 Tb1 O9 71.20(13) . .
O11 Tb1 O9 71.02(14) 3_656 .
O2 Tb1 O9 94.05(16) . .
O6 Tb1 O8 94.42(14) . .
O5 Tb1 O8 61.66(15) . .
O11 Tb1 O8 82.04(14) 3_656 .
O2 Tb1 O8 135.74(15) . .
O9 Tb1 O8 80.82(14) . .
O6 Tb1 O11 71.06(14) . .
O5 Tb1 O11 145.52(16) . .
O11 Tb1 O11 70.42(18) 3_656 .
O2 Tb1 O11 73.21(16) . .
O9 Tb1 O11 98.02(13) . .
O8 Tb1 O11 151.01(15) . .
O6 Tb1 O10 68.07(13) . .
O5 Tb1 O10 68.03(13) . .
O11 Tb1 O10 135.89(15) 3_656 .
O2 Tb1 O10 80.98(16) . .
O9 Tb1 O10 138.83(13) . .
O8 Tb1 O10 75.26(14) . .
O11 Tb1 O10 118.90(13) . .
O6 Tb1 Tb3 94.35(10) . 4_566
O5 Tb1 Tb3 41.23(10) . 4_566
O11 Tb1 Tb3 122.20(11) 3_656 4_566
O2 Tb1 Tb3 99.12(12) . 4_566
O9 Tb1 Tb3 102.19(9) . 4_566
O8 Tb1 Tb3 41.23(10) . 4_566
O11 Tb1 Tb3 158.87(9) . 4_566
O10 Tb1 Tb3 39.99(9) . 4_566
O6 Tb1 Tb2 34.05(9) . 2_656
O5 Tb1 Tb2 100.02(9) . 2_656
O11 Tb1 Tb2 102.28(10) 3_656 2_656
O2 Tb1 Tb2 104.68(12) . 2_656
O9 Tb1 Tb2 156.67(11) . 2_656
O8 Tb1 Tb2 76.07(9) . 2_656
O11 Tb1 Tb2 100.60(9) . 2_656
O10 Tb1 Tb2 35.85(10) . 2_656
Tb3 Tb1 Tb2 61.640(14) 4_566 2_656
O6 Tb1 Tb3 112.74(10) . 3_656
O5 Tb1 Tb3 101.42(9) . 3_656
O11 Tb1 Tb3 36.02(10) 3_656 3_656
O2 Tb1 Tb3 119.36(12) . 3_656
O9 Tb1 Tb3 35.01(10) . 3_656
O8 Tb1 Tb3 79.74(9) . 3_656
O11 Tb1 Tb3 83.04(9) . 3_656
O10 Tb1 Tb3 154.94(11) . 3_656
Tb3 Tb1 Tb3 117.322(16) 4_566 3_656
Tb2 Tb1 Tb3 134.584(16) 2_656 3_656
O6 Tb1 Tb1 70.11(10) . 3_656
O5 Tb1 Tb1 154.89(9) . 3_656
O11 Tb1 Tb1 35.98(11) 3_656 3_656
O2 Tb1 Tb1 105.36(12) . 3_656
O9 Tb1 Tb1 83.79(9) . 3_656
O8 Tb1 Tb1 117.54(10) . 3_656
O11 Tb1 Tb1 34.44(10) . 3_656
O10 Tb1 Tb1 137.08(9) . 3_656
Tb3 Tb1 Tb1 154.361(17) 4_566 3_656
Tb2 Tb1 Tb1 104.022(17) 2_656 3_656
Tb3 Tb1 Tb1 55.871(11) 3_656 3_656
O3 Tb2 O7 124.70(17) . 3_657
O3 Tb2 O7 83.45(18) . .
O7 Tb2 O7 67.18(18) 3_657 .
O3 Tb2 O6 74.67(17) . 2_646
O7 Tb2 O6 71.57(14) 3_657 2_646
O7 Tb2 O6 107.57(13) . 2_646
O3 Tb2 O10 130.24(17) . 2_646
O7 Tb2 O10 75.53(15) 3_657 2_646
O7 Tb2 O10 140.59(17) . 2_646
O6 Tb2 O10 70.59(14) 2_646 2_646
O3 Tb2 O5 75.93(16) . .
O7 Tb2 O5 128.29(14) 3_657 .
O7 Tb2 O5 69.82(14) . .
O6 Tb2 O5 150.58(16) 2_646 .
O10 Tb2 O5 130.77(13) 2_646 .
O3 Tb2 O8 136.53(16) . .
O7 Tb2 O8 84.73(15) 3_657 .
O7 Tb2 O8 80.21(13) . .
O6 Tb2 O8 148.77(16) 2_646 .
O10 Tb2 O8 84.23(14) 2_646 .
O5 Tb2 O8 60.65(15) . .
O3 Tb2 O9 87.59(18) . .
O7 Tb2 O9 144.15(15) 3_657 .
O7 Tb2 O9 139.48(14) . .
O6 Tb2 O9 107.90(13) 2_646 .
O10 Tb2 O9 70.98(15) 2_646 .
O5 Tb2 O9 69.67(13) . .
O8 Tb2 O9 79.62(14) . .
O3 Tb2 Tb3 103.07(12) . 4_566
O7 Tb2 Tb3 86.63(9) 3_657 4_566
O7 Tb2 Tb3 43.14(9) . 4_566
O6 Tb2 Tb3 149.84(10) 2_646 4_566
O10 Tb2 Tb3 124.70(10) 2_646 4_566
O5 Tb2 Tb3 41.81(10) . 4_566
O8 Tb2 Tb3 41.69(9) . 4_566
O9 Tb2 Tb3 101.99(9) . 4_566
O3 Tb2 Tb3 93.82(13) . 2_646
O7 Tb2 Tb3 37.77(10) 3_657 2_646
O7 Tb2 Tb3 80.32(10) . 2_646
O6 Tb2 Tb3 35.75(11) 2_646 2_646
O10 Tb2 Tb3 77.91(10) 2_646 2_646
O5 Tb2 Tb3 149.22(9) . 2_646
O8 Tb2 Tb3 122.29(11) . 2_646
O9 Tb2 Tb3 139.83(9) . 2_646
Tb3 Tb2 Tb3 116.621(11) 4_566 2_646
O3 Tb2 Tb3 111.92(14) . 3_656
O7 Tb2 Tb3 109.35(10) 3_657 3_656
O7 Tb2 Tb3 160.87(10) . 3_656
O6 Tb2 Tb3 88.10(10) 2_646 3_656
O10 Tb2 Tb3 34.54(11) 2_646 3_656
O5 Tb2 Tb3 101.94(9) . 3_656
O8 Tb2 Tb3 80.73(9) . 3_656
O9 Tb2 Tb3 36.45(10) . 3_656
Tb3 Tb2 Tb3 119.386(11) 4_566 3_656
Tb3 Tb2 Tb3 108.792(16) 2_646 3_656
O3 Tb2 Tb1 96.43(12) . 2_646
O7 Tb2 Tb1 78.41(9) 3_657 2_646
O7 Tb2 Tb1 136.96(10) . 2_646
O6 Tb2 Tb1 34.02(10) 2_646 2_646
O10 Tb2 Tb1 38.47(10) 2_646 2_646
O5 Tb2 Tb1 151.96(9) . 2_646
O8 Tb2 Tb1 122.58(10) . 2_646
O9 Tb2 Tb1 83.23(9) . 2_646
Tb3 Tb2 Tb1 159.956(13) 4_566 2_646
Tb3 Tb2 Tb1 56.692(11) 2_646 2_646
Tb3 Tb2 Tb1 55.330(10) 3_656 2_646
O10 Tb3 O1 100.71(19) 4_565 .
O10 Tb3 O6 149.98(15) 4_565 .
O1 Tb3 O6 98.16(18) . .
O10 Tb3 O9 72.68(15) 4_565 3_656
O1 Tb3 O9 140.65(15) . 3_656
O6 Tb3 O9 77.90(14) . 3_656
O10 Tb3 O8 79.22(15) 4_565 4_565
O1 Tb3 O8 136.74(15) . 4_565
O6 Tb3 O8 102.35(15) . 4_565
O9 Tb3 O8 81.28(14) 3_656 4_565
O10 Tb3 O5 70.75(14) 4_565 4_565
O1 Tb3 O5 77.62(16) . 4_565
O6 Tb3 O5 136.66(14) . 4_565
O9 Tb3 O5 131.35(13) 3_656 4_565
O8 Tb3 O5 61.34(15) 4_565 4_565
O10 Tb3 O11 92.94(14) 4_565 .
O1 Tb3 O11 71.58(15) . .
O6 Tb3 O11 71.19(15) . .
O9 Tb3 O11 70.14(14) 3_656 .
O8 Tb3 O11 151.40(14) 4_565 .
O5 Tb3 O11 141.69(16) 4_565 .
O10 Tb3 O7 138.90(14) 4_565 4_565
O1 Tb3 O7 73.71(17) . 4_565
O6 Tb3 O7 69.18(14) . 4_565
O9 Tb3 O7 136.31(16) 3_656 4_565
O8 Tb3 O7 78.67(13) 4_565 4_565
O5 Tb3 O7 68.28(14) 4_565 4_565
O11 Tb3 O7 121.70(13) . 4_565
O10 Tb3 Tb2 102.85(10) 4_565 4_565
O1 Tb3 Tb2 97.63(11) . 4_565
O6 Tb3 Tb2 97.52(10) . 4_565
O9 Tb3 Tb2 121.72(10) 3_656 4_565
O8 Tb3 Tb2 42.39(9) 4_565 4_565
O5 Tb3 Tb2 42.17(10) 4_565 4_565
O11 Tb3 Tb2 162.44(9) . 4_565
O7 Tb3 Tb2 40.77(9) 4_565 4_565
O10 Tb3 Tb1 44.16(10) 4_565 4_565
O1 Tb3 Tb1 111.50(13) . 4_565
O6 Tb3 Tb1 143.73(10) . 4_565
O9 Tb3 Tb1 90.88(10) 3_656 4_565
O8 Tb3 Tb1 41.48(11) 4_565 4_565
O5 Tb3 Tb1 40.51(9) 4_565 4_565
O11 Tb3 Tb1 137.07(10) . 4_565
O7 Tb3 Tb1 98.88(9) 4_565 4_565
Tb2 Tb3 Tb1 59.310(10) 4_565 4_565
O10 Tb3 Tb2 161.79(11) 4_565 2_656
O1 Tb3 Tb2 93.25(14) . 2_656
O6 Tb3 Tb2 35.36(10) . 2_656
O9 Tb3 Tb2 103.55(11) 3_656 2_656
O8 Tb3 Tb2 82.61(10) 4_565 2_656
O5 Tb3 Tb2 101.34(10) 4_565 2_656
O11 Tb3 Tb2 102.59(10) . 2_656
O7 Tb3 Tb2 35.68(11) 4_565 2_656
Tb2 Tb3 Tb2 63.379(11) 4_565 2_656
Tb1 Tb3 Tb2 119.480(17) 4_565 2_656
O10 Tb3 Tb2 35.34(11) 4_565 3_656
O1 Tb3 Tb2 126.39(13) . 3_656
O6 Tb3 Tb2 115.10(10) . 3_656
O9 Tb3 Tb2 37.34(11) 3_656 3_656
O8 Tb3 Tb2 77.23(9) 4_565 3_656
O5 Tb3 Tb2 100.68(9) 4_565 3_656
O11 Tb3 Tb2 80.60(9) . 3_656
O7 Tb3 Tb2 155.86(10) 4_565 3_656
Tb2 Tb3 Tb2 116.793(11) 4_565 3_656
Tb1 Tb3 Tb2 63.030(16) 4_565 3_656
Tb2 Tb3 Tb2 137.913(16) 2_656 3_656
C8 O1 Tb3 143.9(5) . .
C8 O2 Tb1 125.5(4) . .
C10 O3 Tb2 141.6(5) . .
Tb1 O5 Tb3 98.26(15) . 4_566
Tb1 O5 Tb2 96.02(15) . .
Tb3 O5 Tb2 96.03(16) 4_566 .
Tb1 O6 Tb2 111.93(16) . 2_656
Tb1 O6 Tb3 102.17(17) . .
Tb2 O6 Tb3 108.89(16) 2_656 .
Tb2 O7 Tb2 112.82(18) 3_657 .
Tb2 O7 Tb3 106.55(17) 3_657 4_566
Tb2 O7 Tb3 96.10(14) . 4_566
Tb3 O8 Tb1 97.30(16) 4_566 .
Tb3 O8 Tb2 95.91(14) 4_566 .
Tb1 O8 Tb2 94.69(15) . .
Tb3 O9 Tb1 109.81(16) 3_656 .
Tb3 O9 Tb2 106.21(18) 3_656 .
Tb1 O9 Tb2 94.72(14) . .
Tb3 O10 Tb2 110.12(19) 4_566 2_656
Tb3 O10 Tb1 95.85(14) 4_566 .
Tb2 O10 Tb1 105.68(16) 2_656 .
Tb1 O11 Tb3 109.02(17) 3_656 .
Tb1 O11 Tb1 109.58(18) 3_656 .
Tb3 O11 Tb1 97.57(14) . .
C5 N1 C6 106.6(6) . .
C5 N1 C9 123.9(6) . 4_565
C6 N1 C9 129.0(6) . 4_565
C6 N2 C4 105.6(6) . .
C2 N3 C1 106.6(6) . .
C2 N3 C7 124.6(6) . .
C1 N3 C7 128.3(6) . .
C1 N4 C3 105.5(6) . .
N4 C1 N3 110.9(6) . .
N4 C1 C6 126.4(6) . .
N3 C1 C6 122.7(6) . .
N3 C2 C3 107.3(7) . .
C2 C3 N4 109.6(7) . .
C5 C4 N2 110.3(7) . .
C4 C5 N1 106.8(7) . .
N2 C6 N1 110.6(7) . .
N2 C6 C1 124.2(6) . .
N1 C6 C1 125.0(6) . .
N3 C7 C8 111.9(5) . .
O2 C8 O1 125.5(7) . .
O2 C8 C7 116.5(5) . .
O1 C8 C7 118.0(6) . .
N1 C9 C10 111.3(6) 4_566 .
O4 C10 O3 125.8(8) . .
O4 C10 C9 118.6(6) . .
O3 C10 C9 115.6(6) . .

loop_
_geom_bond_atom_site_label_1
_geom_bond_atom_site_label_2
_geom_bond_distance
_geom_bond_site_symmetry_2
Tb1 O6 2.361(4) .
Tb1 O5 2.371(4) .
Tb1 O11 2.378(4) 3_656
Tb1 O2 2.387(6) .
Tb1 O9 2.402(4) .
Tb1 O8 2.412(5) .
Tb1 O11 2.470(4) .
Tb1 O10 2.530(4) .
Tb1 Tb3 3.6129(7) 4_566
Tb1 Tb2 3.9152(8) 2_656
Tb1 Tb3 3.9225(8) 3_656
Tb1 Tb1 3.9613(10) 3_656
Tb2 O3 2.332(5) .
Tb2 O7 2.351(5) 3_657
Tb2 O7 2.357(4) .
Tb2 O6 2.363(4) 2_646
Tb2 O10 2.382(4) 2_646
Tb2 O5 2.423(4) .
Tb2 O8 2.433(4) .
Tb2 O9 2.442(4) .
Tb2 Tb3 3.5898(8) 4_566
Tb2 Tb3 3.8634(9) 2_646
Tb2 Tb3 3.8657(8) 3_656
Tb2 Tb1 3.9152(8) 2_646
Tb3 O10 2.334(4) 4_565
Tb3 O1 2.340(5) .
Tb3 O6 2.386(4) .
Tb3 O9 2.392(4) 3_656
Tb3 O8 2.400(4) 4_565
Tb3 O5 2.406(4) 4_565
Tb3 O11 2.440(4) .
Tb3 O7 2.468(4) 4_565
Tb3 Tb2 3.5898(8) 4_565
Tb3 Tb1 3.6129(7) 4_565
Tb3 Tb2 3.8635(9) 2_656
Tb3 Tb2 3.8657(8) 3_656
O1 C8 1.252(8) .
O2 C8 1.250(8) .
O3 C10 1.262(9) .
O4 C10 1.235(9) .
O5 Tb3 2.406(4) 4_566
O6 Tb2 2.363(4) 2_656
O7 Tb2 2.351(5) 3_657
O7 Tb3 2.468(4) 4_566
O8 Tb3 2.400(4) 4_566
O9 Tb3 2.392(4) 3_656
O10 Tb3 2.334(4) 4_566
O10 Tb2 2.382(4) 2_656
O11 Tb1 2.378(4) 3_656
N1 C5 1.369(10) .
N1 C6 1.378(9) .
N1 C9 1.471(9) 4_565
N2 C6 1.326(9) .
N2 C4 1.378(10) .
N3 C2 1.351(10) .
N3 C1 1.368(9) .
N3 C7 1.451(9) .
N4 C1 1.324(9) .
N4 C3 1.372(10) .
C1 C6 1.450(10) .
C2 C3 1.354(11) .
C4 C5 1.350(11) .
C7 C8 1.512(10) .
C9 N1 1.471(9) 4_566
C9 C10 1.529(11) .
